data_7232552
loop_
_publ_author_name
'Ptak, Maciej'
'Dziuk, B\/la\.zej'
'Stefa\'nska, Dagmara'
'Hermanowicz, Krzysztof'

_publ_section_title
;
 The structural, phonon and optical properties of
 [CH3NH3]M0.5CrxAl0.5&#x2212;x(HCOO)3 (M = Na, K; x = 0, 0.025, 0.5)
 metal--organic framework perovskites for luminescence thermometry
;
_journal_name_full 'Physical Chemistry Chemical Physics'
_journal_paper_doi 10.1039/C9CP01043B
_journal_year 2019
_chemical_formula_sum 'C8 H18 Cr K N2 O12'
_chemical_formula_weight 425.34
_space_group_crystal_system monoclinic
_space_group_IT_number 14
_space_group_name_Hall '-P 2yn'
_space_group_name_H-M_alt 'P 1 21/n 1'
_symmetry_space_group_name_Hall '-P 2yn'
_symmetry_space_group_name_H-M 'P 1 21/n 1'
_atom_sites_solution_hydrogens geom
_audit_creation_method SHELXL-2014/7
_audit_update_record
;
2018-06-05 deposited with the CCDC.    2019-03-18 downloaded from the CCDC.
;
_cell_angle_alpha 90
_cell_angle_beta 90.377(10)
_cell_angle_gamma 90
_cell_formula_units_Z 2
_cell_length_a 8.2054(9)
_cell_length_b 9.1089(13)
_cell_length_c 12.3423(15)
_cell_measurement_reflns_used 5947
_cell_measurement_temperature 293(2)
_cell_measurement_theta_max 26.000
_cell_measurement_theta_min 2.972
_cell_volume 922.5(2)
_computing_cell_refinement 'CrysAlisCCD (Oxford Diffraction Ltd., 2008)'
_computing_data_collection 'CrysAlisCCD (Oxford Diffraction Ltd., 2008)'
_computing_data_reduction 'CrysAlisCCD (Oxford Diffraction Ltd., 2008)'
_computing_molecular_graphics 'SHELXTL (Sheldrick, 2008)'
_computing_publication_material 'SHELXL-2014/7 (Sheldrick, 2014)'
_computing_structure_refinement 'SHELXL-2014/7 (Sheldrick, 2014)'
_computing_structure_solution 'SHELXS-2014/7 (Sheldrick, 2014)'
_diffrn_ambient_temperature 293(2)
_diffrn_detector_area_resol_mean '1024 x 1024 with blocks 2 x 2'
_diffrn_measured_fraction_theta_full 0.996
_diffrn_measured_fraction_theta_max 0.994
_diffrn_measurement_device_type Xcalibur
_diffrn_measurement_method \w--scan
_diffrn_radiation_type MoK\a
_diffrn_radiation_wavelength 0.71073
_diffrn_reflns_av_R_equivalents 0.0975
_diffrn_reflns_av_unetI/netI 0.1092
_diffrn_reflns_Laue_measured_fraction_full 0.996
_diffrn_reflns_Laue_measured_fraction_max 0.994
_diffrn_reflns_limit_h_max 10
_diffrn_reflns_limit_h_min -7
_diffrn_reflns_limit_k_max 11
_diffrn_reflns_limit_k_min -11
_diffrn_reflns_limit_l_max 15
_diffrn_reflns_limit_l_min -15
_diffrn_reflns_number 5947
_diffrn_reflns_point_group_measured_fraction_full 0.996
_diffrn_reflns_point_group_measured_fraction_max 0.994
_diffrn_reflns_theta_full 25.242
_diffrn_reflns_theta_max 26.000
_diffrn_reflns_theta_min 2.972
_diffrn_source 'fine-focus sealed tube'
_exptl_absorpt_coefficient_mu 0.902
_exptl_absorpt_correction_type none
_exptl_crystal_colour 'slightly purple'
_exptl_crystal_density_diffrn 1.531
_exptl_crystal_density_method 'not measured'
_exptl_crystal_description plate
_exptl_crystal_F_000 438
_exptl_crystal_size_max 0.02
_exptl_crystal_size_mid 0.015
_exptl_crystal_size_min 0.01
_refine_diff_density_max 0.349
_refine_diff_density_min -0.447
_refine_diff_density_rms 0.081
_refine_ls_extinction_method none
_refine_ls_goodness_of_fit_ref 1.108
_refine_ls_hydrogen_treatment constr
_refine_ls_matrix_type full
_refine_ls_number_parameters 114
_refine_ls_number_reflns 1798
_refine_ls_number_restraints 0
_refine_ls_restrained_S_all 1.108
_refine_ls_R_factor_all 0.1543
_refine_ls_R_factor_gt 0.0648
_refine_ls_shift/su_max 0.000
_refine_ls_shift/su_mean 0.000
_refine_ls_structure_factor_coef Fsqd
_refine_ls_weighting_details 'w=1/[\s^2^(Fo^2^)+(0.0430P)^2^+0.0899P] where P=(Fo^2^+2Fc^2^)/3'
_refine_ls_weighting_scheme calc
_refine_ls_wR_factor_gt 0.1012
_refine_ls_wR_factor_ref 0.1308
_reflns_Friedel_coverage 0.000
_reflns_number_gt 922
_reflns_number_total 1798
_reflns_threshold_expression 'I > 2\s(I)'
_cod_data_source_file c9cp01043b2.cif
_cod_data_source_block 293K_CCDC2
_cod_database_code 7232552
_shelx_shelxl_version_number 2014/7
_shelx_space_group_comment
;
The symmetry employed for this shelxl refinement is uniquely defined
by the following loop, which should always be used as a source of
symmetry information in preference to the above space-group names.
They are only intended as comments.
;

loop_
_space_group_symop_operation_xyz
'x, y, z'
'-x+1/2, y+1/2, -z+1/2'
'-x, -y, -z'
'x-1/2, -y-1/2, z-1/2'

loop_
_atom_site_label
_atom_site_type_symbol
_atom_site_fract_x
_atom_site_fract_y
_atom_site_fract_z
_atom_site_U_iso_or_equiv
_atom_site_adp_type
_atom_site_occupancy
_atom_site_site_symmetry_order
_atom_site_calc_flag
_atom_site_refinement_flags_posn
_atom_site_refinement_flags_adp
_atom_site_refinement_flags_occupancy
Cr1 Cr 0.5000 0.5000 0.5000 0.0285(3) Uani 1 2 d S . P
O1 O 0.6280(4) 0.5329(4) 0.3676(3) 0.0367(10) Uani 1 1 d . . .
C1 C 0.5789(7) 0.5191(6) 0.2715(5) 0.0449(15) Uani 1 1 d . . .
H1 H 0.4719 0.4883 0.2610 0.054 Uiso 1 1 calc R U .
K1 K 0.0000 0.0000 0.5000 0.0414(5) Uani 1 2 d S . P
N1 N 0.5038(5) 0.0557(5) 0.2583(4) 0.0514(13) Uani 1 1 d . . .
H1A H 0.4824 0.1072 0.1986 0.077 Uiso 1 1 calc R U .
H1B H 0.6083 0.0665 0.2763 0.077 Uiso 1 1 calc R U .
H1C H 0.4416 0.0877 0.3121 0.077 Uiso 1 1 calc R U .
O3 O 0.4402(4) 0.3060(4) 0.4434(3) 0.0361(9) Uani 1 1 d . . .
C3 C 0.2169(7) 0.6844(7) 0.4632(5) 0.0489(16) Uani 1 1 d . . .
H3 H 0.2529 0.7320 0.5255 0.059 Uiso 1 1 calc R U .
C2 C 0.3145(8) 0.2336(7) 0.4648(5) 0.0543(18) Uani 1 1 d . . .
H2 H 0.2441 0.2720 0.5163 0.065 Uiso 1 1 calc R U .
O2 O 0.6601(4) 0.5430(5) 0.1902(3) 0.0574(12) Uani 1 1 d . . .
C4 C 0.4700(9) -0.0984(7) 0.2383(6) 0.082(2) Uani 1 1 d . . .
H4A H 0.3577 -0.1099 0.2177 0.123 Uiso 1 1 calc R U .
H4B H 0.4914 -0.1538 0.3031 0.123 Uiso 1 1 calc R U .
H4C H 0.5384 -0.1334 0.1811 0.123 Uiso 1 1 calc R U .
O4 O 0.2775(5) 0.1167(5) 0.4232(4) 0.0641(14) Uani 1 1 d . . .
O6 O 0.0903(5) 0.7299(4) 0.4216(4) 0.0610(13) Uani 1 1 d . . .
O5 O 0.3028(4) 0.5797(4) 0.4296(3) 0.0367(9) Uani 1 1 d . . .

loop_
_atom_site_aniso_label
_atom_site_aniso_U_11
_atom_site_aniso_U_22
_atom_site_aniso_U_33
_atom_site_aniso_U_23
_atom_site_aniso_U_13
_atom_site_aniso_U_12
Cr1 0.0231(6) 0.0367(8) 0.0257(7) -0.0040(6) 0.0014(5) 0.0002(6)
O1 0.028(2) 0.056(3) 0.026(2) -0.0042(17) 0.0020(16) -0.0055(17)
C1 0.027(3) 0.059(4) 0.049(4) -0.010(4) 0.002(3) -0.005(3)
K1 0.0358(10) 0.0483(12) 0.0402(10) 0.0008(10) 0.0006(8) -0.0038(10)
N1 0.038(3) 0.069(3) 0.047(3) 0.001(3) 0.005(2) 0.015(3)
O3 0.030(2) 0.038(2) 0.040(2) -0.0072(18) 0.0042(17) -0.0056(18)
C3 0.048(4) 0.055(4) 0.044(4) -0.011(3) -0.006(3) 0.002(3)
C2 0.047(4) 0.063(5) 0.053(5) -0.018(4) 0.017(3) -0.008(4)
O2 0.042(3) 0.102(4) 0.029(2) -0.001(2) 0.0044(19) -0.009(2)
C4 0.082(6) 0.057(5) 0.107(7) 0.000(4) -0.003(5) 0.011(4)
O4 0.059(3) 0.057(3) 0.077(3) -0.031(3) 0.025(2) -0.026(2)
O6 0.040(3) 0.067(3) 0.076(3) -0.017(2) -0.021(2) 0.019(2)
O5 0.029(2) 0.045(2) 0.036(2) -0.0077(19) -0.0020(17) 0.0070(18)

loop_
_atom_type_symbol
_atom_type_description
_atom_type_scat_dispersion_real
_atom_type_scat_dispersion_imag
_atom_type_scat_source
C C 0.0033 0.0016 'International Tables Vol C Tables 4.2.6.8 and 6.1.1.4'
H H 0.0000 0.0000 'International Tables Vol C Tables 4.2.6.8 and 6.1.1.4'
O O 0.0106 0.0060 'International Tables Vol C Tables 4.2.6.8 and 6.1.1.4'
N N 0.0061 0.0033 'International Tables Vol C Tables 4.2.6.8 and 6.1.1.4'
K K 0.2009 0.2494 'International Tables Vol C Tables 4.2.6.8 and 6.1.1.4'
Cr Cr 0.3209 0.6236 'International Tables Vol C Tables 4.2.6.8 and 6.1.1.4'

loop_
_geom_angle_atom_site_label_1
_geom_angle_atom_site_label_2
_geom_angle_atom_site_label_3
_geom_angle
_geom_angle_site_symmetry_1
_geom_angle_site_symmetry_3
O3 Cr1 O3 180.0 3_666 .
O3 Cr1 O5 88.41(14) 3_666 3_666
O3 Cr1 O5 91.59(14) . 3_666
O3 Cr1 O5 91.59(14) 3_666 .
O3 Cr1 O5 88.41(14) . .
O5 Cr1 O5 180.0 3_666 .
O3 Cr1 O1 91.43(14) 3_666 .
O3 Cr1 O1 88.57(14) . .
O5 Cr1 O1 88.91(14) 3_666 .
O5 Cr1 O1 91.09(14) . .
O3 Cr1 O1 88.57(14) 3_666 3_666
O3 Cr1 O1 91.43(14) . 3_666
O5 Cr1 O1 91.09(14) 3_666 3_666
O5 Cr1 O1 88.91(14) . 3_666
O1 Cr1 O1 180.0 . 3_666
C1 O1 Cr1 126.8(3) . .
O2 C1 O1 125.6(5) . .
O2 C1 K1 46.2(3) . 2
O1 C1 K1 171.7(4) . 2
O2 C1 H1 117.2 . .
O1 C1 H1 117.2 . .
K1 C1 H1 71.1 2 .
O4 K1 O4 180.0 3_556 .
O4 K1 O2 92.53(13) 3_556 4_566
O4 K1 O2 87.47(13) . 4_566
O4 K1 O2 87.47(13) 3_556 2_545
O4 K1 O2 92.53(13) . 2_545
O2 K1 O2 180.0 4_566 2_545
O4 K1 O6 89.95(12) 3_556 3_566
O4 K1 O6 90.05(12) . 3_566
O2 K1 O6 87.39(13) 4_566 3_566
O2 K1 O6 92.61(13) 2_545 3_566
O4 K1 O6 90.05(12) 3_556 1_545
O4 K1 O6 89.95(12) . 1_545
O2 K1 O6 92.61(13) 4_566 1_545
O2 K1 O6 87.39(13) 2_545 1_545
O6 K1 O6 180.0 3_566 1_545
O4 K1 C2 160.71(12) 3_556 .
O4 K1 C2 19.29(12) . .
O2 K1 C2 80.56(14) 4_566 .
O2 K1 C2 99.44(14) 2_545 .
O6 K1 C2 71.87(14) 3_566 .
O6 K1 C2 108.13(14) 1_545 .
O4 K1 C2 19.29(12) 3_556 3_556
O4 K1 C2 160.71(12) . 3_556
O2 K1 C2 99.44(14) 4_566 3_556
O2 K1 C2 80.56(14) 2_545 3_556
O6 K1 C2 108.13(14) 3_566 3_556
O6 K1 C2 71.87(14) 1_545 3_556
C2 K1 C2 180.0 . 3_556
O4 K1 C1 77.85(13) 3_556 4_566
O4 K1 C1 102.15(13) . 4_566
O2 K1 C1 19.04(11) 4_566 4_566
O2 K1 C1 160.96(11) 2_545 4_566
O6 K1 C1 75.52(13) 3_566 4_566
O6 K1 C1 104.48(13) 1_545 4_566
C2 K1 C1 91.05(15) . 4_566
C2 K1 C1 88.95(15) 3_556 4_566
O4 K1 C1 102.15(13) 3_556 2_545
O4 K1 C1 77.85(13) . 2_545
O2 K1 C1 160.96(11) 4_566 2_545
O2 K1 C1 19.04(11) 2_545 2_545
O6 K1 C1 104.48(13) 3_566 2_545
O6 K1 C1 75.52(13) 1_545 2_545
C2 K1 C1 88.95(15) . 2_545
C2 K1 C1 91.05(15) 3_556 2_545
C1 K1 C1 180.0 4_566 2_545
O4 K1 C3 99.05(13) 3_556 1_545
O4 K1 C3 80.95(13) . 1_545
O2 K1 C3 75.15(13) 4_566 1_545
O2 K1 C3 104.85(13) 2_545 1_545
O6 K1 C3 160.60(12) 3_566 1_545
O6 K1 C3 19.40(12) 1_545 1_545
C2 K1 C3 96.55(15) . 1_545
C2 K1 C3 83.45(15) 3_556 1_545
C1 K1 C3 89.54(14) 4_566 1_545
C1 K1 C3 90.46(14) 2_545 1_545
O4 K1 C3 80.95(13) 3_556 3_566
O4 K1 C3 99.05(13) . 3_566
O2 K1 C3 104.85(13) 4_566 3_566
O2 K1 C3 75.15(13) 2_545 3_566
O6 K1 C3 19.40(12) 3_566 3_566
O6 K1 C3 160.60(12) 1_545 3_566
C2 K1 C3 83.45(15) . 3_566
C2 K1 C3 96.55(15) 3_556 3_566
C1 K1 C3 90.46(14) 4_566 3_566
C1 K1 C3 89.54(14) 2_545 3_566
C3 K1 C3 180.0(2) 1_545 3_566
C4 N1 H1A 109.5 . .
C4 N1 H1B 109.5 . .
H1A N1 H1B 109.5 . .
C4 N1 H1C 109.5 . .
H1A N1 H1C 109.5 . .
H1B N1 H1C 109.5 . .
C2 O3 Cr1 127.1(4) . .
O6 C3 O5 126.4(6) . .
O6 C3 K1 48.0(3) . 1_565
O5 C3 K1 167.5(4) . 1_565
O6 C3 H3 116.8 . .
O5 C3 H3 116.8 . .
K1 C3 H3 70.1 1_565 .
O4 C2 O3 125.0(6) . .
O4 C2 K1 46.8(3) . .
O3 C2 K1 171.7(4) . .
O4 C2 H2 117.5 . .
O3 C2 H2 117.5 . .
K1 C2 H2 70.7 . .
C1 O2 K1 114.8(3) . 2
N1 C4 H4A 109.5 . .
N1 C4 H4B 109.5 . .
H4A C4 H4B 109.5 . .
N1 C4 H4C 109.5 . .
H4A C4 H4C 109.5 . .
H4B C4 H4C 109.5 . .
C2 O4 K1 113.9(4) . .
C3 O6 K1 112.6(4) . 1_565
C3 O5 Cr1 126.5(4) . .

loop_
_geom_bond_atom_site_label_1
_geom_bond_atom_site_label_2
_geom_bond_distance
_geom_bond_site_symmetry_2
Cr1 O3 1.961(3) 3_666
Cr1 O3 1.961(3) .
Cr1 O5 1.970(3) 3_666
Cr1 O5 1.970(3) .
Cr1 O1 1.971(3) .
Cr1 O1 1.971(3) 3_666
O1 C1 1.257(6) .
C1 O2 1.227(6) .
C1 K1 3.413(6) 2
C1 H1 0.9300 .
K1 O4 2.691(4) 3_556
K1 O4 2.691(4) .
K1 O2 2.711(4) 4_566
K1 O2 2.711(4) 2_545
K1 O6 2.747(4) 3_566
K1 O6 2.747(4) 1_545
K1 C2 3.375(6) .
K1 C2 3.375(6) 3_556
K1 C1 3.413(6) 4_566
K1 C1 3.413(6) 2_545
K1 C3 3.413(6) 1_545
K1 C3 3.413(6) 3_566
N1 C4 1.451(8) .
N1 H1A 0.8900 .
N1 H1B 0.8900 .
N1 H1C 0.8900 .
O3 C2 1.254(6) .
C3 O6 1.228(6) .
C3 O5 1.257(6) .
C3 K1 3.413(6) 1_565
C3 H3 0.9300 .
C2 O4 1.220(6) .
C2 H2 0.9300 .
O2 K1 2.712(4) 2
C4 H4A 0.9600 .
C4 H4B 0.9600 .
C4 H4C 0.9600 .
O6 K1 2.747(4) 1_565

loop_
_geom_hbond_atom_site_label_D
_geom_hbond_atom_site_label_H
_geom_hbond_atom_site_label_A
_geom_hbond_distance_DH
_geom_hbond_distance_HA
_geom_hbond_distance_DA
_geom_hbond_angle_DHA
_geom_hbond_site_symmetry_A
N1 H1A O6 0.89 1.95 2.832(6) 172.2 2_545
N1 H1B O2 0.89 1.95 2.828(6) 167.1 2_645
N1 H1C O3 0.89 2.57 3.273(6) 136.9 .
N1 H1C O4 0.89 1.95 2.820(5) 166.8 .
C3 H3 O3 0.93 2.57 3.034(7) 111.5 3_666
C2 H2 O1 0.93 2.51 3.002(7) 113.4 3_666

loop_
_geom_torsion_atom_site_label_1
_geom_torsion_atom_site_label_2
_geom_torsion_atom_site_label_3
_geom_torsion_atom_site_label_4
_geom_torsion
_geom_torsion_site_symmetry_1
_geom_torsion_site_symmetry_4
Cr1 O1 C1 O2 178.5(4) . .
Cr1 O3 C2 O4 175.7(5) . .
O1 C1 O2 K1 -179.5(4) . 2
O3 C2 O4 K1 178.3(5) . .
O5 C3 O6 K1 -165.6(5) . 1_565
O6 C3 O5 Cr1 -176.7(4) . .
K1 C3 O5 Cr1 124.7(18) 1_565 .
